data_4127277
loop_
_publ_author_name
'Flod\'en, Nils J'
'Trowbridge, Aaron'
'Willcox, Darren'
'Walton, Scarlett M.'
'Kim, Yongjoon'
'Gaunt, Matthew J.'

_publ_section_title
;
 Streamlined Synthesis of C(sp<sup>3</sup>)-Rich N-Heterospirocycles
 Enabled by Visible-Light-Mediated Photocatalysis.
;
_journal_issue 21
_journal_name_full 'Journal of the American Chemical Society'
_journal_page_first 8426
_journal_page_last 8430
_journal_paper_doi 10.1021/jacs.9b03372
_journal_volume 141
_journal_year 2019
_chemical_formula_moiety 'C15 H17 F2 N O'
_chemical_formula_sum 'C15 H17 F2 N O'
_chemical_formula_weight 265.29
_space_group_crystal_system triclinic
_space_group_IT_number 2
_space_group_name_Hall '-P 1'
_space_group_name_H-M_alt 'P -1'
_symmetry_space_group_name_Hall '-P 1'
_symmetry_space_group_name_H-M 'P -1'
_atom_sites_solution_hydrogens geom
_audit_creation_method SHELXL-2018/1
_cell_angle_alpha 76.493(2)
_cell_angle_beta 89.622(3)
_cell_angle_gamma 78.571(2)
_cell_formula_units_Z 2
_cell_length_a 5.7759(2)
_cell_length_b 10.3846(4)
_cell_length_c 11.5759(4)
_cell_measurement_reflns_used 3835
_cell_measurement_temperature 180(2)
_cell_measurement_theta_max 66.33
_cell_measurement_theta_min 3.93
_cell_volume 661.16(4)
_computing_cell_refinement 'SAINT (Bruker, 2016)'
_computing_data_collection 'APEX3 (Bruker, 2016)'
_computing_data_reduction SAINT
_computing_molecular_graphics 'Mercury (Macrae et al., 2008)'
_computing_publication_material SHELXL
_computing_structure_refinement 'SHELXL (Sheldrick, 2015)'
_computing_structure_solution 'SHELXT (Sheldrick, 2015)'
_diffrn_ambient_temperature 180(2)
_diffrn_measured_fraction_theta_full 0.990
_diffrn_measured_fraction_theta_max 0.990
_diffrn_measurement_device_type 'Bruker D8-QUEST PHOTON-100'
_diffrn_measurement_method '\w and \f-scans'
_diffrn_radiation_type CuK\a
_diffrn_radiation_wavelength 1.54178
_diffrn_reflns_av_R_equivalents 0.0328
_diffrn_reflns_av_unetI/netI 0.0380
_diffrn_reflns_Laue_measured_fraction_full 0.990
_diffrn_reflns_Laue_measured_fraction_max 0.990
_diffrn_reflns_limit_h_max 6
_diffrn_reflns_limit_h_min -6
_diffrn_reflns_limit_k_max 12
_diffrn_reflns_limit_k_min -12
_diffrn_reflns_limit_l_max 13
_diffrn_reflns_limit_l_min -13
_diffrn_reflns_number 7696
_diffrn_reflns_point_group_measured_fraction_full 0.990
_diffrn_reflns_point_group_measured_fraction_max 0.990
_diffrn_reflns_theta_full 67.078
_diffrn_reflns_theta_max 67.078
_diffrn_reflns_theta_min 3.931
_diffrn_source 'Incoatec I\mS Cu microsource'
_exptl_absorpt_coefficient_mu 0.857
_exptl_absorpt_correction_T_max 0.7528
_exptl_absorpt_correction_T_min 0.6504
_exptl_absorpt_correction_type multi-scan
_exptl_absorpt_process_details 'SADABS (Bruker, 2014)'
_exptl_crystal_colour colourless
_exptl_crystal_density_diffrn 1.333
_exptl_crystal_description block
_exptl_crystal_F_000 280
_exptl_crystal_size_max 0.140
_exptl_crystal_size_mid 0.050
_exptl_crystal_size_min 0.050
_refine_diff_density_max 0.226
_refine_diff_density_min -0.189
_refine_diff_density_rms 0.042
_refine_ls_extinction_method none
_refine_ls_goodness_of_fit_ref 1.046
_refine_ls_hydrogen_treatment constr
_refine_ls_matrix_type full
_refine_ls_number_parameters 172
_refine_ls_number_reflns 2338
_refine_ls_number_restraints 0
_refine_ls_restrained_S_all 1.046
_refine_ls_R_factor_all 0.0703
_refine_ls_R_factor_gt 0.0463
_refine_ls_shift/su_max 0.000
_refine_ls_shift/su_mean 0.000
_refine_ls_structure_factor_coef Fsqd
_refine_ls_weighting_details 'w=1/[\s^2^(Fo^2^)+(0.0405P)^2^+0.2573P] where P=(Fo^2^+2Fc^2^)/3'
_refine_ls_weighting_scheme calc
_refine_ls_wR_factor_gt 0.0976
_refine_ls_wR_factor_ref 0.1076
_reflns_Friedel_coverage 0.000
_reflns_number_gt 1726
_reflns_number_total 2338
_reflns_threshold_expression 'I > 2\s(I)'
_cod_data_source_file ja9b03372_si_002.cif
_cod_data_source_block MG_B1_0053
_cod_depositor_comments 'Adding full bibliography for 4127277--4127278.cif.'
_cod_database_code 4127277
_cambridge_user_name 'Nils Floden'
_cambridge_user_crsid njf41
_cambridge_supervisor_name 'Matthew Gaunt'
_cambridge_supervisor_crsid mjg32
_cambridge_crystallographer_name 'Andrew Bond'
_cambridge_crystallographer_crsid adb29
_cambridge_sample_id NJF-difluorocyclopropane
_cambridge_data_id MG_B1_0053
_ccdc_publ_extra_info
;
_cambridge_sample_id NJF-difluorocyclopropane
_cambridge_data_id MG_B1_0053
;
_shelx_space_group_comment
;
The symmetry employed for this shelxl refinement is uniquely defined
by the following loop, which should always be used as a source of
symmetry information in preference to the above space-group names.
They are only intended as comments.
;
_shelx_estimated_absorpt_t_min 0.889
_shelx_estimated_absorpt_t_max 0.958

loop_
_space_group_symop_operation_xyz
'x, y, z'
'-x, -y, -z'

loop_
_atom_site_label
_atom_site_type_symbol
_atom_site_fract_x
_atom_site_fract_y
_atom_site_fract_z
_atom_site_U_iso_or_equiv
_atom_site_adp_type
_atom_site_occupancy
_atom_site_site_symmetry_order
_atom_site_calc_flag
_atom_site_refinement_flags_posn
_atom_site_refinement_flags_adp
F1 F 0.2342(3) 0.04150(16) 0.11234(15) 0.0749(6) Uani 1 1 d . .
F2 F 0.0961(2) 0.25709(16) 0.04359(13) 0.0558(4) Uani 1 1 d . .
O1 O 0.4713(3) 0.52465(14) 0.15019(13) 0.0422(4) Uani 1 1 d . .
N1 N 0.3213(3) 0.28115(15) 0.33389(13) 0.0260(4) Uani 1 1 d . .
C1 C 0.4125(3) 0.32378(19) 0.21587(16) 0.0258(4) Uani 1 1 d . .
C2 C 0.4531(4) 0.1927(2) 0.17575(18) 0.0335(5) Uani 1 1 d . .
C3 C 0.5572(6) 0.0854(2) 0.2856(2) 0.0588(8) Uani 1 1 d . .
H3A H 0.503766 -0.000172 0.288861 0.071 Uiso 1 1 calc R U
H3B H 0.732150 0.067708 0.287057 0.071 Uiso 1 1 calc R U
C4 C 0.4634(4) 0.1466(2) 0.38750(18) 0.0328(5) Uani 1 1 d . .
H4A H 0.364753 0.089508 0.437474 0.039 Uiso 1 1 calc R U
H4B H 0.595669 0.154168 0.437812 0.039 Uiso 1 1 calc R U
C5 C 0.6242(4) 0.3970(2) 0.20462(19) 0.0345(5) Uani 1 1 d . .
H5A H 0.696856 0.395628 0.282237 0.041 Uiso 1 1 calc R U
H5B H 0.746086 0.365274 0.151430 0.041 Uiso 1 1 calc R U
C6 C 0.2787(4) 0.4579(2) 0.13813(18) 0.0317(5) Uani 1 1 d . .
H6A H 0.247348 0.453520 0.055314 0.038 Uiso 1 1 calc R U
H6B H 0.131408 0.495926 0.173041 0.038 Uiso 1 1 calc R U
C7 C 0.2919(5) 0.1648(2) 0.0916(2) 0.0426(6) Uani 1 1 d . .
C8 C 0.5254(4) 0.1823(2) 0.04995(19) 0.0390(5) Uani 1 1 d . .
H8A H 0.536457 0.266727 -0.008911 0.047 Uiso 1 1 calc R U
H8B H 0.640527 0.100945 0.041478 0.047 Uiso 1 1 calc R U
C9 C 0.3052(4) 0.3750(2) 0.41168(17) 0.0300(5) Uani 1 1 d . .
H9A H 0.209882 0.463848 0.370303 0.036 Uiso 1 1 calc R U
H9B H 0.465567 0.387893 0.428831 0.036 Uiso 1 1 calc R U
C10 C 0.1934(3) 0.32338(19) 0.52754(17) 0.0261(4) Uani 1 1 d . .
C11 C 0.0042(4) 0.2588(2) 0.53171(18) 0.0347(5) Uani 1 1 d . .
H11A H -0.057287 0.245846 0.460297 0.042 Uiso 1 1 calc R U
C12 C -0.0964(4) 0.2129(2) 0.6385(2) 0.0398(5) Uani 1 1 d . .
H12A H -0.226224 0.168979 0.639769 0.048 Uiso 1 1 calc R U
C13 C -0.0086(4) 0.2306(2) 0.74311(18) 0.0362(5) Uani 1 1 d . .
H13A H -0.077678 0.199189 0.816361 0.043 Uiso 1 1 calc R U
C14 C 0.1798(4) 0.2943(2) 0.74043(18) 0.0350(5) Uani 1 1 d . .
H14A H 0.241068 0.306921 0.812053 0.042 Uiso 1 1 calc R U
C15 C 0.2800(4) 0.3399(2) 0.63358(17) 0.0299(5) Uani 1 1 d . .
H15A H 0.410360 0.383361 0.632758 0.036 Uiso 1 1 calc R U

loop_
_atom_site_aniso_label
_atom_site_aniso_U_11
_atom_site_aniso_U_22
_atom_site_aniso_U_33
_atom_site_aniso_U_23
_atom_site_aniso_U_13
_atom_site_aniso_U_12
F1 0.1211(14) 0.0596(10) 0.0745(11) -0.0428(9) 0.0452(10) -0.0592(10)
F2 0.0479(9) 0.0768(11) 0.0557(9) -0.0352(8) 0.0071(7) -0.0203(8)
O1 0.0571(11) 0.0250(8) 0.0436(9) -0.0002(7) 0.0041(8) -0.0157(7)
N1 0.0367(10) 0.0196(9) 0.0210(8) -0.0028(7) 0.0042(7) -0.0063(7)
C1 0.0344(11) 0.0226(10) 0.0202(9) -0.0048(8) 0.0048(8) -0.0057(8)
C2 0.0515(14) 0.0226(11) 0.0266(11) -0.0078(9) 0.0104(9) -0.0055(9)
C3 0.098(2) 0.0288(13) 0.0382(14) -0.0040(11) 0.0090(14) 0.0090(13)
C4 0.0441(13) 0.0237(11) 0.0267(11) -0.0014(9) 0.0000(9) -0.0031(9)
C5 0.0385(13) 0.0346(12) 0.0313(11) -0.0081(10) 0.0087(9) -0.0097(9)
C6 0.0440(13) 0.0258(11) 0.0244(10) -0.0043(8) 0.0052(9) -0.0072(9)
C7 0.0614(16) 0.0363(13) 0.0415(13) -0.0212(11) 0.0205(12) -0.0229(12)
C8 0.0526(14) 0.0344(12) 0.0334(12) -0.0152(10) 0.0150(10) -0.0088(10)
C9 0.0399(12) 0.0260(11) 0.0262(10) -0.0071(9) 0.0060(9) -0.0102(9)
C10 0.0300(11) 0.0229(10) 0.0233(10) -0.0046(8) 0.0037(8) -0.0012(8)
C11 0.0354(12) 0.0428(13) 0.0270(11) -0.0065(10) -0.0016(9) -0.0128(10)
C12 0.0331(12) 0.0496(14) 0.0388(13) -0.0080(11) 0.0077(10) -0.0164(10)
C13 0.0446(13) 0.0347(12) 0.0268(11) -0.0052(9) 0.0128(9) -0.0048(10)
C14 0.0456(14) 0.0350(12) 0.0250(11) -0.0114(9) 0.0035(9) -0.0045(10)
C15 0.0364(12) 0.0281(11) 0.0284(11) -0.0110(9) 0.0051(9) -0.0092(9)

loop_
_atom_type_symbol
_atom_type_description
_atom_type_scat_dispersion_real
_atom_type_scat_dispersion_imag
_atom_type_scat_source
C C 0.0181 0.0091 'International Tables Vol C Tables 4.2.6.8 and 6.1.1.4'
H H 0.0000 0.0000 'International Tables Vol C Tables 4.2.6.8 and 6.1.1.4'
N N 0.0311 0.0180 'International Tables Vol C Tables 4.2.6.8 and 6.1.1.4'
O O 0.0492 0.0322 'International Tables Vol C Tables 4.2.6.8 and 6.1.1.4'
F F 0.0727 0.0534 'International Tables Vol C Tables 4.2.6.8 and 6.1.1.4'

loop_
_geom_angle_atom_site_label_1
_geom_angle_atom_site_label_2
_geom_angle_atom_site_label_3
_geom_angle
C5 O1 C6 91.23(14)
C1 N1 C9 116.90(15)
C1 N1 C4 106.30(15)
C9 N1 C4 113.09(15)
N1 C1 C2 100.85(15)
N1 C1 C6 116.04(15)
C2 C1 C6 122.65(16)
N1 C1 C5 118.32(16)
C2 C1 C5 115.91(17)
C6 C1 C5 84.11(15)
C7 C2 C1 123.02(19)
C7 C2 C3 121.1(2)
C1 C2 C3 104.36(17)
C7 C2 C8 58.17(14)
C1 C2 C8 123.32(17)
C3 C2 C8 122.17(18)
C4 C3 C2 103.68(18)
C4 C3 H3A 111.0
C2 C3 H3A 111.0
C4 C3 H3B 111.0
C2 C3 H3B 111.0
H3A C3 H3B 109.0
N1 C4 C3 106.59(16)
N1 C4 H4A 110.4
C3 C4 H4A 110.4
N1 C4 H4B 110.4
C3 C4 H4B 110.4
H4A C4 H4B 108.6
O1 C5 C1 91.06(15)
O1 C5 H5A 113.5
C1 C5 H5A 113.5
O1 C5 H5B 113.5
C1 C5 H5B 113.5
H5A C5 H5B 110.8
O1 C6 C1 91.91(15)
O1 C6 H6A 113.3
C1 C6 H6A 113.3
O1 C6 H6B 113.3
C1 C6 H6B 113.3
H6A C6 H6B 110.6
F1 C7 F2 107.1(2)
F1 C7 C8 120.2(2)
F2 C7 C8 120.4(2)
F1 C7 C2 119.6(2)
F2 C7 C2 121.35(18)
C8 C7 C2 63.25(15)
C7 C8 C2 58.58(15)
C7 C8 H8A 117.9
C2 C8 H8A 117.9
C7 C8 H8B 117.9
C2 C8 H8B 117.9
H8A C8 H8B 115.1
N1 C9 C10 111.71(16)
N1 C9 H9A 109.3
C10 C9 H9A 109.3
N1 C9 H9B 109.3
C10 C9 H9B 109.3
H9A C9 H9B 107.9
C11 C10 C15 118.09(18)
C11 C10 C9 121.78(18)
C15 C10 C9 120.13(18)
C12 C11 C10 120.9(2)
C12 C11 H11A 119.5
C10 C11 H11A 119.5
C13 C12 C11 120.2(2)
C13 C12 H12A 119.9
C11 C12 H12A 119.9
C14 C13 C12 119.49(19)
C14 C13 H13A 120.3
C12 C13 H13A 120.3
C13 C14 C15 120.10(19)
C13 C14 H14A 120.0
C15 C14 H14A 120.0
C14 C15 C10 121.14(19)
C14 C15 H15A 119.4
C10 C15 H15A 119.4

loop_
_geom_bond_atom_site_label_1
_geom_bond_atom_site_label_2
_geom_bond_distance
F1 C7 1.353(2)
F2 C7 1.356(3)
O1 C5 1.445(2)
O1 C6 1.446(3)
N1 C1 1.463(2)
N1 C9 1.463(2)
N1 C4 1.469(2)
C1 C2 1.513(3)
C1 C6 1.531(3)
C1 C5 1.553(3)
C2 C7 1.467(3)
C2 C3 1.517(3)
C2 C8 1.535(3)
C3 C4 1.514(3)
C3 H3A 0.9900
C3 H3B 0.9900
C4 H4A 0.9900
C4 H4B 0.9900
C5 H5A 0.9900
C5 H5B 0.9900
C6 H6A 0.9900
C6 H6B 0.9900
C7 C8 1.460(3)
C8 H8A 0.9900
C8 H8B 0.9900
C9 C10 1.514(3)
C9 H9A 0.9900
C9 H9B 0.9900
C10 C11 1.386(3)
C10 C15 1.388(3)
C11 C12 1.385(3)
C11 H11A 0.9500
C12 C13 1.381(3)
C12 H12A 0.9500
C13 C14 1.378(3)
C13 H13A 0.9500
C14 C15 1.384(3)
C14 H14A 0.9500
C15 H15A 0.9500

loop_
_geom_torsion_atom_site_label_1
_geom_torsion_atom_site_label_2
_geom_torsion_atom_site_label_3
_geom_torsion_atom_site_label_4
_geom_torsion
C9 N1 C1 C2 168.00(16)
C4 N1 C1 C2 40.65(19)
C9 N1 C1 C6 -57.2(2)
C4 N1 C1 C6 175.49(16)
C9 N1 C1 C5 40.5(2)
C4 N1 C1 C5 -86.8(2)
N1 C1 C2 C7 102.3(2)
C6 C1 C2 C7 -28.5(3)
C5 C1 C2 C7 -128.6(2)
N1 C1 C2 C3 -41.0(2)
C6 C1 C2 C3 -171.8(2)
C5 C1 C2 C3 88.1(2)
N1 C1 C2 C8 173.33(19)
C6 C1 C2 C8 42.5(3)
C5 C1 C2 C8 -57.6(3)
C7 C2 C3 C4 -118.2(2)
C1 C2 C3 C4 26.0(3)
C8 C2 C3 C4 172.2(2)
C1 N1 C4 C3 -25.0(2)
C9 N1 C4 C3 -154.61(19)
C2 C3 C4 N1 -1.3(3)
C6 O1 C5 C1 -10.03(14)
N1 C1 C5 O1 -106.95(17)
C2 C1 C5 O1 133.08(17)
C6 C1 C5 O1 9.52(14)
C5 O1 C6 C1 10.18(15)
N1 C1 C6 O1 109.19(17)
C2 C1 C6 O1 -126.62(19)
C5 C1 C6 O1 -9.51(14)
C1 C2 C7 F1 -137.2(2)
C3 C2 C7 F1 0.3(3)
C8 C2 C7 F1 111.2(2)
C1 C2 C7 F2 0.7(3)
C3 C2 C7 F2 138.2(2)
C8 C2 C7 F2 -110.8(2)
C1 C2 C7 C8 111.6(2)
C3 C2 C7 C8 -111.0(2)
F1 C7 C8 C2 -110.2(3)
F2 C7 C8 C2 112.3(2)
C1 C2 C8 C7 -111.1(2)
C3 C2 C8 C7 109.1(3)
C1 N1 C9 C10 176.18(16)
C4 N1 C9 C10 -59.9(2)
N1 C9 C10 C11 -39.4(3)
N1 C9 C10 C15 140.52(18)
C15 C10 C11 C12 0.4(3)
C9 C10 C11 C12 -179.7(2)
C10 C11 C12 C13 -0.2(3)
C11 C12 C13 C14 0.0(3)
C12 C13 C14 C15 0.0(3)
C13 C14 C15 C10 0.3(3)
C11 C10 C15 C14 -0.5(3)
C9 C10 C15 C14 179.64(19)
